data_8102169
loop_
_publ_author_name
'Ernst, Richard D.'
'Harvey, Benjamin G.'
'Bode, Stefan'
'Arif, Atta M.'

_publ_section_title
;
Crystal structure of 1,3,5-tri(tert-butyl)benzenecyclopentadienyl-
iron trifluorodimethylsilicate, [Fe(C~5~H~5~){C~6~H~3~(C~4~H~9~)~3~}]
[Si(CH~3~)~2~F~3~]
;
_journal_issue 3
_journal_name_full 'Zeitschrift f\"ur Kristallographie - New Crystal Structures'
_journal_page_first 337
_journal_page_last 338
_journal_volume 222
_journal_year 2007
_chemical_formula_moiety 'C23 H35 Fe,C2 H6 F3 Si'
_chemical_formula_structural '[Fe(C5H5)<C6H3(C4H9)3>][Si(CH3)2F3]'
_chemical_formula_sum 'C25 H41 F3 Fe Si'
_chemical_formula_weight 482.52
_chemical_name_systematic
; 
1,3,5-tri(tert-butyl)benzene-cyclopentadienyl-iron trifluorodimethylsilicate
;
_space_group_IT_number 33
_symmetry_cell_setting orthorhombic
_symmetry_space_group_name_Hall 'P 2c -2n'
_symmetry_space_group_name_H-M 'P n a 21'
_atom_sites_solution_hydrogens geom
_atom_sites_solution_primary direct
_atom_sites_solution_secondary difmap
_audit_creation_method SHELXL-97
_cell_angle_alpha 90.00
_cell_angle_beta 90.00
_cell_angle_gamma 90.00
_cell_formula_units_Z 4
_cell_length_a 14.4031(4)
_cell_length_b 15.5680(5)
_cell_length_c 11.0762(3)
_cell_measurement_reflns_used 2789
_cell_measurement_temperature 150(1)
_cell_measurement_theta_max 27.485
_cell_measurement_theta_min 1.018
_cell_volume 2483.59(13)
_computing_cell_refinement DENZO-SMN
_computing_data_collection 'Nonius COLLECT'
_computing_data_reduction DENZO-SMN
_computing_molecular_graphics 'WinGX, Ortep3'
_computing_structure_refinement 'SHELXL-97 (Sheldrick, 1997)'
_computing_structure_solution SIR97
_diffrn_ambient_temperature 150(1)
_diffrn_measured_fraction_theta_full 0.996
_diffrn_measured_fraction_theta_max 0.996
_diffrn_measurement_device_type 'Nonius KappaCCD'
_diffrn_measurement_method phi/omega
_diffrn_radiation_monochromator graphite
_diffrn_radiation_source 'fine-focus sealed tube'
_diffrn_radiation_type MoK\a
_diffrn_radiation_wavelength 0.71073
_diffrn_reflns_av_R_equivalents 0.0000
_diffrn_reflns_av_sigmaI/netI 0.0484
_diffrn_reflns_limit_h_max 18
_diffrn_reflns_limit_h_min -18
_diffrn_reflns_limit_k_max 20
_diffrn_reflns_limit_k_min -20
_diffrn_reflns_limit_l_max 14
_diffrn_reflns_limit_l_min -14
_diffrn_reflns_number 5243
_diffrn_reflns_theta_full 27.49
_diffrn_reflns_theta_max 27.49
_diffrn_reflns_theta_min 2.66
_exptl_absorpt_coefficient_mu 0.687
_exptl_absorpt_correction_T_max 0.8579
_exptl_absorpt_correction_T_min 0.8203
_exptl_absorpt_correction_type multi-scan
_exptl_absorpt_process_details 'DENZO-SMN (Otwinowski & Minor, 1997)'
_exptl_crystal_colour yellow
_exptl_crystal_density_diffrn 1.290
_exptl_crystal_density_method 'not measured'
_exptl_crystal_description prism
_exptl_crystal_F_000 1032
_exptl_crystal_size_max 0.30
_exptl_crystal_size_mid 0.25
_exptl_crystal_size_min 0.23
_refine_diff_density_max 0.364
_refine_diff_density_min -0.369
_refine_diff_density_rms 0.054
_refine_ls_abs_structure_details 'Flack H D (1983), Acta Cryst. A39, 876-881'
_refine_ls_abs_structure_Flack 0.495(18)
_refine_ls_extinction_coef 0.0035(6)
_refine_ls_extinction_expression Fc^*^=kFc[1+0.001xFc^2^\l^3^/sin(2\q)]^-1/4^
_refine_ls_extinction_method SHELXL
_refine_ls_goodness_of_fit_ref 1.028
_refine_ls_hydrogen_treatment mixed
_refine_ls_matrix_type full
_refine_ls_number_parameters 404
_refine_ls_number_reflns 5243
_refine_ls_number_restraints 1
_refine_ls_restrained_S_all 1.028
_refine_ls_R_factor_all 0.0513
_refine_ls_R_factor_gt 0.0412
_refine_ls_shift/su_max 0.001
_refine_ls_shift/su_mean 0.000
_refine_ls_structure_factor_coef Fsqd
_refine_ls_weighting_details 'calc w=1/[\s^2^(Fo^2^)+(0.0222P)^2^+2.1466P] where P=(Fo^2^+2Fc^2^)/3'
_refine_ls_weighting_scheme calc
_refine_ls_wR_factor_gt 0.0878
_refine_ls_wR_factor_ref 0.0936
_reflns_number_gt 4606
_reflns_number_total 5243
_reflns_threshold_expression >2sigma(I)
_cod_data_source_file 1267-2073.cff
_cod_data_source_block rde125
_cod_depositor_comments
;
The following automatic conversions were performed:
'_exptl_absorpt_correction_type' value 'Multi-scan' changed to
'multi-scan' according to
'/home/saulius/struct/CIF-dictionaries/cif_core.dic' dictionary named
'cif_core.dic' version 2.4.1 from 2010-06-29.

Automatic conversion script
Id: cif_fix_enum 1555 2011-01-17 13:19:09Z saulius 
;
_cod_original_sg_symbol_H-M Pna2(1)
_cod_database_code 8102169

loop_
_symmetry_equiv_pos_as_xyz
'x, y, z'
'-x, -y, z+1/2'
'-x+1/2, y+1/2, z+1/2'
'x+1/2, -y+1/2, z'

loop_
_atom_site_label
_atom_site_type_symbol
_atom_site_fract_x
_atom_site_fract_y
_atom_site_fract_z
_atom_site_U_iso_or_equiv
_atom_site_adp_type
_atom_site_occupancy
_atom_site_symmetry_multiplicity
_atom_site_Wyckoff_symbol
_atom_site_calc_flag
_atom_site_refinement_flags
_atom_site_disorder_assembly
_atom_site_disorder_group
Fe1 Fe 0.52957(3) 0.30979(2) 0.14057(5) 0.02699(11) Uani 1 4 a d . . .
Si1 Si 0.26306(7) 0.36917(6) 0.69460(9) 0.0352(2) Uani 1 4 a d . . .
F1 F 0.37049(14) 0.39106(14) 0.7355(2) 0.0474(5) Uani 1 4 a d . . .
F2 F 0.24225(15) 0.34428(14) 0.84501(18) 0.0454(5) Uani 1 4 a d . . .
F3 F 0.29456(17) 0.39323(17) 0.5494(2) 0.0577(6) Uani 1 4 a d . . .
C1 C 0.6092(2) 0.4189(2) 0.1162(5) 0.0538(13) Uani 1 4 a d . . .
C2 C 0.6407(3) 0.3730(3) 0.2165(4) 0.0560(12) Uani 1 4 a d . . .
C3 C 0.6683(3) 0.2901(3) 0.1772(4) 0.0470(10) Uani 1 4 a d . . .
C4 C 0.6527(2) 0.2860(3) 0.0532(4) 0.0409(9) Uani 1 4 a d . . .
C5 C 0.6165(3) 0.3646(2) 0.0149(4) 0.0423(9) Uani 1 4 a d . . .
C6 C 0.39381(19) 0.36167(16) 0.1475(3) 0.0286(6) Uani 1 4 a d . . .
C7 C 0.4191(2) 0.3273(2) 0.2616(3) 0.0311(7) Uani 1 4 a d . . .
C8 C 0.4540(2) 0.2432(2) 0.2757(3) 0.0316(7) Uani 1 4 a d . . .
C9 C 0.4632(2) 0.19231(19) 0.1710(3) 0.0269(7) Uani 1 4 a d . . .
C10 C 0.4379(2) 0.2223(2) 0.0549(3) 0.0256(6) Uani 1 4 a d . . .
C11 C 0.4045(2) 0.3076(2) 0.0455(3) 0.0285(7) Uani 1 4 a d . . .
C12 C 0.35404(19) 0.45293(17) 0.1371(4) 0.0332(6) Uani 1 4 a d . . .
C13 C 0.3802(4) 0.4954(3) 0.0173(4) 0.0554(12) Uani 1 4 a d . . .
H13A H 0.4479 0.4959 0.0086 0.083 Uiso 1 4 a calc R . .
H13B H 0.3569 0.5545 0.0161 0.083 Uiso 1 4 a calc R . .
H13C H 0.3526 0.4631 -0.0496 0.083 Uiso 1 4 a calc R . .
C14 C 0.2477(2) 0.4429(2) 0.1406(7) 0.0568(11) Uani 1 4 a d . . .
C15 C 0.3841(3) 0.5109(3) 0.2407(4) 0.0472(10) Uani 1 4 a d . . .
C16 C 0.4778(3) 0.2061(2) 0.4006(3) 0.0364(8) Uani 1 4 a d . . .
C17 C 0.5645(3) 0.1481(3) 0.3983(4) 0.0512(10) Uani 1 4 a d . . .
C18 C 0.3943(4) 0.1518(3) 0.4364(4) 0.0599(12) Uani 1 4 a d . . .
C19 C 0.4938(4) 0.2770(3) 0.4936(4) 0.0502(10) Uani 1 4 a d . . .
C20 C 0.4450(2) 0.1645(2) -0.0569(3) 0.0286(6) Uani 1 4 a d . . .
C21 C 0.5056(3) 0.0847(2) -0.0324(4) 0.0362(7) Uani 1 4 a d . . .
C22 C 0.3452(2) 0.1350(3) -0.0852(3) 0.0385(8) Uani 1 4 a d . . .
C23 C 0.4852(3) 0.2118(3) -0.1662(3) 0.0378(8) Uani 1 4 a d . . .
C24 C 0.1788(2) 0.4599(2) 0.7008(4) 0.0466(9) Uani 1 4 a d . . .
H24A H 0.1154 0.4372 0.7012 0.070 Uiso 1 4 a calc R . .
H24B H 0.1874 0.4969 0.6301 0.070 Uiso 1 4 a calc R . .
H24C H 0.1894 0.4934 0.7745 0.070 Uiso 1 4 a calc R . .
C25 C 0.2305(2) 0.2563(2) 0.6520(5) 0.0460(8) Uani 1 4 a d . . .
H25A H 0.2125 0.2546 0.5667 0.069 Uiso 1 4 a calc R . .
H25B H 0.1783 0.2372 0.7020 0.069 Uiso 1 4 a calc R . .
H25C H 0.2838 0.2182 0.6650 0.069 Uiso 1 4 a calc R . .
H1 H 0.584(2) 0.470(2) 0.110(3) 0.041(10) Uiso 1 4 a d . . .
H2 H 0.635(3) 0.394(3) 0.288(6) 0.077(17) Uiso 1 4 a d . . .
H3 H 0.686(3) 0.244(3) 0.221(5) 0.076(16) Uiso 1 4 a d . . .
H4 H 0.666(3) 0.242(3) 0.005(4) 0.053(12) Uiso 1 4 a d . . .
H5 H 0.595(3) 0.380(3) -0.052(4) 0.038(10) Uiso 1 4 a d . . .
H7 H 0.414(3) 0.363(3) 0.334(4) 0.052(12) Uiso 1 4 a d . . .
H9 H 0.490(2) 0.135(2) 0.179(3) 0.024(8) Uiso 1 4 a d . . .
H11 H 0.393(2) 0.334(2) -0.025(3) 0.031(9) Uiso 1 4 a d . . .
H14A H 0.232(4) 0.415(4) 0.221(5) 0.072(17) Uiso 1 4 a d . . .
H14B H 0.228(3) 0.407(3) 0.062(5) 0.069(15) Uiso 1 4 a d . . .
H14C H 0.223(3) 0.499(3) 0.132(6) 0.086(15) Uiso 1 4 a d . . .
H15A H 0.359(3) 0.562(3) 0.227(3) 0.037(10) Uiso 1 4 a d . . .
H15B H 0.371(3) 0.494(3) 0.324(5) 0.063(14) Uiso 1 4 a d . . .
H15C H 0.455(3) 0.518(3) 0.247(5) 0.075(16) Uiso 1 4 a d . . .
H17A H 0.559(3) 0.104(3) 0.331(4) 0.053(12) Uiso 1 4 a d . . .
H17B H 0.572(3) 0.121(3) 0.481(5) 0.067(14) Uiso 1 4 a d . . .
H17C H 0.628(4) 0.191(4) 0.373(6) 0.100(19) Uiso 1 4 a d . . .
H18A H 0.387(4) 0.101(4) 0.373(6) 0.10(2) Uiso 1 4 a d . . .
H18B H 0.338(3) 0.195(3) 0.442(4) 0.043(11) Uiso 1 4 a d . . .
H18C H 0.400(4) 0.125(4) 0.507(6) 0.086(17) Uiso 1 4 a d . . .
H19A H 0.436(4) 0.311(3) 0.512(5) 0.077(16) Uiso 1 4 a d . . .
H19B H 0.551(3) 0.314(3) 0.468(4) 0.066(14) Uiso 1 4 a d . . .
H19C H 0.509(3) 0.253(3) 0.564(5) 0.067(15) Uiso 1 4 a d . . .
H21A H 0.507(3) 0.048(3) -0.103(4) 0.047(11) Uiso 1 4 a d . . .
H21B H 0.578(4) 0.101(3) -0.008(5) 0.078(16) Uiso 1 4 a d . . .
H21C H 0.479(3) 0.047(3) 0.029(4) 0.057(13) Uiso 1 4 a d . . .
H22A H 0.315(3) 0.105(3) -0.006(4) 0.056(12) Uiso 1 4 a d . . .
H22B H 0.344(3) 0.097(3) -0.156(4) 0.049(12) Uiso 1 4 a d . . .
H22C H 0.310(3) 0.185(3) -0.109(4) 0.043(11) Uiso 1 4 a d . . .
H23A H 0.482(3) 0.171(3) -0.236(4) 0.049(11) Uiso 1 4 a d . . .
H23B H 0.455(3) 0.267(3) -0.187(4) 0.049(12) Uiso 1 4 a d . . .
H23C H 0.551(3) 0.223(3) -0.156(4) 0.044(11) Uiso 1 4 a d . . .

loop_
_atom_site_aniso_label
_atom_site_aniso_U_11
_atom_site_aniso_U_22
_atom_site_aniso_U_33
_atom_site_aniso_U_23
_atom_site_aniso_U_13
_atom_site_aniso_U_12
Fe1 0.02773(19) 0.02521(18) 0.0280(2) -0.0008(2) 0.0003(2) -0.00239(15)
Si1 0.0345(5) 0.0340(4) 0.0371(5) 0.0037(4) -0.0012(4) -0.0020(4)
F1 0.0358(11) 0.0451(12) 0.0612(14) 0.0084(11) -0.0071(10) -0.0036(9)
F2 0.0543(13) 0.0469(12) 0.0350(11) 0.0046(10) -0.0006(9) -0.0047(10)
F3 0.0614(15) 0.0654(15) 0.0463(13) 0.0104(12) 0.0068(11) 0.0000(12)
C1 0.0354(19) 0.0335(18) 0.092(4) -0.010(2) 0.008(2) -0.0073(15)
C2 0.0323(19) 0.082(3) 0.054(3) -0.025(3) 0.0020(18) -0.021(2)
C3 0.0300(17) 0.057(2) 0.054(2) 0.011(2) 0.0002(15) -0.0068(16)
C4 0.0318(18) 0.0347(18) 0.056(2) -0.0012(19) 0.0092(17) -0.0051(15)
C5 0.037(2) 0.041(2) 0.048(2) 0.0130(19) 0.0015(17) -0.0094(15)
C6 0.0319(14) 0.0244(12) 0.0296(14) -0.0033(16) 0.0022(14) -0.0026(10)
C7 0.0336(18) 0.0308(17) 0.0290(17) -0.0036(15) 0.0012(13) -0.0051(14)
C8 0.0365(17) 0.0282(16) 0.0301(16) -0.0024(14) 0.0024(13) -0.0003(13)
C9 0.0318(15) 0.0230(13) 0.0258(19) 0.0005(11) 0.0017(11) -0.0020(11)
C10 0.0225(14) 0.0259(15) 0.0284(15) -0.0009(13) 0.0016(12) 0.0020(12)
C11 0.0339(18) 0.0257(16) 0.0258(16) 0.0003(13) -0.0003(13) 0.0004(13)
C12 0.0378(15) 0.0252(12) 0.0365(15) -0.0056(18) -0.0016(18) 0.0026(11)
C13 0.096(3) 0.0262(18) 0.044(2) 0.0047(17) 0.004(2) 0.014(2)
C14 0.0369(18) 0.0364(18) 0.097(3) -0.008(3) -0.007(3) 0.0112(14)
C15 0.060(3) 0.032(2) 0.050(2) -0.0137(19) -0.013(2) 0.0112(18)
C16 0.050(2) 0.0309(17) 0.0281(18) 0.0030(15) 0.0007(15) -0.0007(15)
C17 0.071(3) 0.050(2) 0.0326(19) 0.0050(19) -0.004(2) 0.015(2)
C18 0.075(3) 0.064(3) 0.042(2) 0.012(2) 0.010(2) -0.017(3)
C19 0.077(3) 0.045(2) 0.0293(19) -0.0021(18) -0.008(2) 0.006(2)
C20 0.0305(15) 0.0264(14) 0.0289(15) -0.0022(13) 0.0014(12) 0.0004(12)
C21 0.0398(19) 0.0295(16) 0.0394(19) -0.0061(16) -0.0031(15) 0.0039(14)
C22 0.0350(19) 0.043(2) 0.0373(19) -0.0132(18) -0.0038(15) -0.0015(16)
C23 0.048(2) 0.038(2) 0.027(2) -0.0019(16) 0.0063(15) 0.0007(17)
C24 0.045(2) 0.0388(18) 0.056(2) 0.0063(18) 0.0033(18) 0.0002(16)
C25 0.0488(19) 0.0407(17) 0.048(2) -0.005(2) 0.001(2) 0.0013(14)

loop_
_atom_type_symbol
_atom_type_description
_atom_type_scat_dispersion_real
_atom_type_scat_dispersion_imag
_atom_type_scat_source
C C 0.0033 0.0016 'International Tables Vol C Tables 4.2.6.8 and 6.1.1.4'
H H 0.0000 0.0000 'International Tables Vol C Tables 4.2.6.8 and 6.1.1.4'
F F 0.0171 0.0103 'International Tables Vol C Tables 4.2.6.8 and 6.1.1.4'
Si Si 0.0817 0.0704 'International Tables Vol C Tables 4.2.6.8 and 6.1.1.4'
Fe Fe 0.3463 0.8444 'International Tables Vol C Tables 4.2.6.8 and 6.1.1.4'

loop_
_geom_angle_atom_site_label_1
_geom_angle_atom_site_label_2
_geom_angle_atom_site_label_3
_geom_angle
_geom_angle_site_symmetry_1
_geom_angle_site_symmetry_3
_geom_angle_publ_flag
C4 Fe1 C5 39.72(16) . . ?
C4 Fe1 C2 66.88(17) . . ?
C5 Fe1 C2 66.73(19) . . ?
C4 Fe1 C3 39.56(18) . . ?
C5 Fe1 C3 66.74(16) . . ?
C2 Fe1 C3 40.29(18) . . ?
C4 Fe1 C1 66.90(16) . . ?
C5 Fe1 C1 39.94(18) . . ?
C2 Fe1 C1 39.55(19) . . ?
C3 Fe1 C1 67.04(17) . . ?
C4 Fe1 C11 120.31(16) . . ?
C5 Fe1 C11 100.98(15) . . ?
C2 Fe1 C11 152.26(18) . . ?
C3 Fe1 C11 158.97(15) . . ?
C1 Fe1 C11 115.25(16) . . ?
C4 Fe1 C9 108.21(14) . . ?
C5 Fe1 C9 138.59(14) . . ?
C2 Fe1 C9 135.04(17) . . ?
C3 Fe1 C9 106.32(15) . . ?
C1 Fe1 C9 173.36(14) . . ?
C11 Fe1 C9 70.90(12) . . ?
C4 Fe1 C7 168.27(16) . . ?
C5 Fe1 C7 147.11(15) . . ?
C2 Fe1 C7 105.47(16) . . ?
C3 Fe1 C7 128.95(16) . . ?
C1 Fe1 C7 113.43(15) . . ?
C11 Fe1 C7 70.72(14) . . ?
C9 Fe1 C7 70.37(12) . . ?
C4 Fe1 C6 152.07(16) . . ?
C5 Fe1 C6 115.36(14) . . ?
C2 Fe1 C6 121.40(16) . . ?
C3 Fe1 C6 160.87(16) . . ?
C1 Fe1 C6 101.77(13) . . ?
C11 Fe1 C6 39.39(13) . . ?
C9 Fe1 C6 84.60(11) . . ?
C7 Fe1 C6 39.36(14) . . ?
C4 Fe1 C10 102.16(15) . . ?
C5 Fe1 C10 110.02(15) . . ?
C2 Fe1 C10 166.84(16) . . ?
C3 Fe1 C10 126.56(15) . . ?
C1 Fe1 C10 144.55(18) . . ?
C11 Fe1 C10 39.34(12) . . ?
C9 Fe1 C10 39.29(12) . . ?
C7 Fe1 C10 84.10(13) . . ?
C6 Fe1 C10 71.72(11) . . ?
C4 Fe1 C8 133.41(14) . . ?
C5 Fe1 C8 172.89(15) . . ?
C2 Fe1 C8 110.14(17) . . ?
C3 Fe1 C8 106.61(15) . . ?
C1 Fe1 C8 141.11(17) . . ?
C11 Fe1 C8 84.56(13) . . ?
C9 Fe1 C8 39.13(12) . . ?
C7 Fe1 C8 39.07(13) . . ?
C6 Fe1 C8 71.75(13) . . ?
C10 Fe1 C8 71.49(13) . . ?
F1 Si1 F3 87.96(12) . . ?
F1 Si1 F2 86.81(11) . . ?
F3 Si1 F2 174.58(13) . . ?
F1 Si1 C24 116.38(15) . . ?
F3 Si1 C24 92.37(16) . . ?
F2 Si1 C24 91.22(16) . . ?
F1 Si1 C25 119.78(14) . . ?
F3 Si1 C25 91.98(19) . . ?
F2 Si1 C25 89.39(18) . . ?
C24 Si1 C25 123.78(16) . . ?
C2 C1 C5 107.7(4) . . ?
C2 C1 Fe1 69.9(2) . . ?
C5 C1 Fe1 69.7(2) . . ?
C2 C1 H1 131(3) . . ?
C5 C1 H1 121(3) . . ?
Fe1 C1 H1 121(2) . . ?
C1 C2 C3 108.1(4) . . ?
C1 C2 Fe1 70.5(2) . . ?
C3 C2 Fe1 69.9(2) . . ?
C1 C2 H2 120(4) . . ?
C3 C2 H2 131(4) . . ?
Fe1 C2 H2 119(3) . . ?
C4 C3 C2 107.4(4) . . ?
C4 C3 Fe1 69.9(2) . . ?
C2 C3 Fe1 69.8(2) . . ?
C4 C3 H3 123(3) . . ?
C2 C3 H3 130(3) . . ?
Fe1 C3 H3 120(3) . . ?
C3 C4 C5 108.6(4) . . ?
C3 C4 Fe1 70.5(2) . . ?
C5 C4 Fe1 70.3(2) . . ?
C3 C4 H4 126(3) . . ?
C5 C4 H4 125(3) . . ?
Fe1 C4 H4 127(3) . . ?
C4 C5 C1 108.1(4) . . ?
C4 C5 Fe1 70.0(2) . . ?
C1 C5 Fe1 70.4(2) . . ?
C4 C5 H5 131(3) . . ?
C1 C5 H5 120(3) . . ?
Fe1 C5 H5 120(3) . . ?
C11 C6 C7 117.2(3) . . ?
C11 C6 C12 122.0(3) . . ?
C7 C6 C12 120.7(3) . . ?
C11 C6 Fe1 69.13(18) . . ?
C7 C6 Fe1 69.63(18) . . ?
C12 C6 Fe1 133.99(19) . . ?
C8 C7 C6 122.7(3) . . ?
C8 C7 Fe1 71.3(2) . . ?
C6 C7 Fe1 71.01(19) . . ?
C8 C7 H7 118(2) . . ?
C6 C7 H7 120(2) . . ?
Fe1 C7 H7 131(2) . . ?
C9 C8 C7 117.6(3) . . ?
C9 C8 C16 120.5(3) . . ?
C7 C8 C16 121.8(3) . . ?
C9 C8 Fe1 69.26(18) . . ?
C7 C8 Fe1 69.60(19) . . ?
C16 C8 Fe1 134.7(2) . . ?
C8 C9 C10 122.5(3) . . ?
C8 C9 Fe1 71.61(18) . . ?
C10 C9 Fe1 71.49(17) . . ?
C8 C9 H9 118.7(19) . . ?
C10 C9 H9 118.7(19) . . ?
Fe1 C9 H9 129.5(18) . . ?
C9 C10 C11 117.6(3) . . ?
C9 C10 C20 121.5(3) . . ?
C11 C10 C20 120.9(3) . . ?
C9 C10 Fe1 69.22(17) . . ?
C11 C10 Fe1 69.02(19) . . ?
C20 C10 Fe1 134.1(2) . . ?
C10 C11 C6 122.4(3) . . ?
C10 C11 Fe1 71.64(19) . . ?
C6 C11 Fe1 71.48(19) . . ?
C10 C11 H11 124(2) . . ?
C6 C11 H11 114(2) . . ?
Fe1 C11 H11 126(2) . . ?
C15 C12 C13 109.1(3) . . ?
C15 C12 C6 112.7(3) . . ?
C13 C12 C6 111.9(3) . . ?
C15 C12 C14 108.9(4) . . ?
C13 C12 C14 108.1(4) . . ?
C6 C12 C14 106.0(2) . . ?
C12 C13 H13A 109.5 . . ?
C12 C13 H13B 109.5 . . ?
H13A C13 H13B 109.5 . . ?
C12 C13 H13C 109.5 . . ?
H13A C13 H13C 109.5 . . ?
H13B C13 H13C 109.5 . . ?
C12 C14 H14A 107(3) . . ?
C12 C14 H14B 107(3) . . ?
H14A C14 H14B 116(3) . . ?
C12 C14 H14C 106(3) . . ?
H14A C14 H14C 114(5) . . ?
H14B C14 H14C 107(4) . . ?
C12 C15 H15A 107(2) . . ?
C12 C15 H15B 120(3) . . ?
H15A C15 H15B 109(4) . . ?
C12 C15 H15C 113(3) . . ?
H15A C15 H15C 109(4) . . ?
H15B C15 H15C 99(4) . . ?
C18 C16 C19 110.2(4) . . ?
C18 C16 C8 105.4(3) . . ?
C19 C16 C8 111.6(3) . . ?
C18 C16 C17 108.6(4) . . ?
C19 C16 C17 108.2(3) . . ?
C8 C16 C17 112.7(3) . . ?
C16 C17 H17A 110(2) . . ?
C16 C17 H17B 109(3) . . ?
H17A C17 H17B 113(4) . . ?
C16 C17 H17C 108(3) . . ?
H17A C17 H17C 106(4) . . ?
H17B C17 H17C 112(4) . . ?
C16 C18 H18A 108(3) . . ?
C16 C18 H18B 105(2) . . ?
H18A C18 H18B 117(4) . . ?
C16 C18 H18C 115(4) . . ?
H18A C18 H18C 104(5) . . ?
H18B C18 H18C 108(4) . . ?
C16 C19 H19A 113(3) . . ?
C16 C19 H19B 109(3) . . ?
H19A C19 H19B 115(4) . . ?
C16 C19 H19C 109(3) . . ?
H19A C19 H19C 104(4) . . ?
H19B C19 H19C 107(4) . . ?
C23 C20 C10 112.5(3) . . ?
C23 C20 C22 109.6(3) . . ?
C10 C20 C22 106.1(3) . . ?
C23 C20 C21 108.2(3) . . ?
C10 C20 C21 111.6(3) . . ?
C22 C20 C21 108.8(3) . . ?
C20 C21 H21A 110(2) . . ?
C20 C21 H21B 113(3) . . ?
H21A C21 H21B 109(3) . . ?
C20 C21 H21C 113(2) . . ?
H21A C21 H21C 102(4) . . ?
H21B C21 H21C 110(4) . . ?
C20 C22 H22A 110(2) . . ?
C20 C22 H22B 111(2) . . ?
H22A C22 H22B 112(3) . . ?
C20 C22 H22C 108(2) . . ?
H22A C22 H22C 111(3) . . ?
H22B C22 H22C 105(3) . . ?
C20 C23 H23A 107(2) . . ?
C20 C23 H23B 116(3) . . ?
H23A C23 H23B 110(3) . . ?
C20 C23 H23C 111(2) . . ?
H23A C23 H23C 105(3) . . ?
H23B C23 H23C 108(3) . . ?
Si1 C24 H24A 109.5 . . ?
Si1 C24 H24B 109.5 . . ?
H24A C24 H24B 109.5 . . ?
Si1 C24 H24C 109.5 . . ?
H24A C24 H24C 109.5 . . ?
H24B C24 H24C 109.5 . . ?
Si1 C25 H25A 109.5 . . ?
Si1 C25 H25B 109.5 . . ?
H25A C25 H25B 109.5 . . ?
Si1 C25 H25C 109.5 . . ?
H25A C25 H25C 109.5 . . ?
H25B C25 H25C 109.5 . . ?

loop_
_geom_bond_atom_site_label_1
_geom_bond_atom_site_label_2
_geom_bond_distance
_geom_bond_site_symmetry_2
_geom_bond_publ_flag
Fe1 C4 2.054(4) . ?
Fe1 C5 2.058(4) . ?
Fe1 C2 2.059(4) . ?
Fe1 C3 2.061(4) . ?
Fe1 C1 2.067(4) . ?
Fe1 C11 2.086(4) . ?
Fe1 C9 2.091(3) . ?
Fe1 C7 2.099(4) . ?
Fe1 C6 2.117(3) . ?
Fe1 C10 2.121(3) . ?
Fe1 C8 2.121(3) . ?
Si1 F1 1.648(2) . ?
Si1 F3 1.713(3) . ?
Si1 F2 1.737(2) . ?
Si1 C24 1.864(4) . ?
Si1 C25 1.879(3) . ?
C1 C2 1.396(7) . ?
C1 C5 1.409(6) . ?
C1 H1 0.87(4) . ?
C2 C3 1.419(7) . ?
C2 H2 0.86(6) . ?
C3 C4 1.392(6) . ?
C3 H3 0.89(5) . ?
C4 C5 1.397(6) . ?
C4 H4 0.89(5) . ?
C5 H5 0.84(4) . ?
C6 C11 1.417(5) . ?
C6 C7 1.420(5) . ?
C6 C12 1.536(4) . ?
C7 C8 1.411(5) . ?
C7 H7 0.98(5) . ?
C8 C9 1.411(4) . ?
C8 C16 1.538(5) . ?
C9 C10 1.416(4) . ?
C9 H9 0.98(3) . ?
C10 C11 1.416(4) . ?
C10 C20 1.534(4) . ?
C11 H11 0.89(4) . ?
C12 C15 1.524(5) . ?
C12 C13 1.530(6) . ?
C12 C14 1.541(4) . ?
C13 H13A 0.9800 . ?
C13 H13B 0.9800 . ?
C13 H13C 0.9800 . ?
C14 H14A 1.02(6) . ?
C14 H14B 1.07(5) . ?
C14 H14C 0.95(5) . ?
C15 H15A 0.89(4) . ?
C15 H15B 0.97(5) . ?
C15 H15C 1.03(5) . ?
C16 C18 1.523(6) . ?
C16 C19 1.527(5) . ?
C16 C17 1.542(6) . ?
C17 H17A 1.02(5) . ?
C17 H17B 1.01(5) . ?
C17 H17C 1.17(6) . ?
C18 H18A 1.07(6) . ?
C18 H18B 1.06(4) . ?
C18 H18C 0.89(6) . ?
C19 H19A 1.01(5) . ?
C19 H19B 1.04(5) . ?
C19 H19C 0.90(5) . ?
C20 C23 1.530(5) . ?
C20 C22 1.541(5) . ?
C20 C21 1.543(5) . ?
C21 H21A 0.97(4) . ?
C21 H21B 1.11(5) . ?
C21 H21C 0.98(5) . ?
C22 H22A 1.08(4) . ?
C22 H22B 0.98(4) . ?
C22 H22C 0.96(4) . ?
C23 H23A 1.00(5) . ?
C23 H23B 0.99(5) . ?
C23 H23C 0.97(4) . ?
C24 H24A 0.9800 . ?
C24 H24B 0.9800 . ?
C24 H24C 0.9800 . ?
C25 H25A 0.9800 . ?
C25 H25B 0.9800 . ?
C25 H25C 0.9800 . ?

loop_
_geom_torsion_atom_site_label_1
_geom_torsion_atom_site_label_2
_geom_torsion_atom_site_label_3
_geom_torsion_atom_site_label_4
_geom_torsion
_geom_torsion_site_symmetry_1
_geom_torsion_site_symmetry_2
_geom_torsion_site_symmetry_3
_geom_torsion_site_symmetry_4
_geom_torsion_publ_flag
C4 Fe1 C1 C2 -81.2(3) . . . . ?
C5 Fe1 C1 C2 -118.7(4) . . . . ?
C3 Fe1 C1 C2 -38.0(3) . . . . ?
C11 Fe1 C1 C2 164.9(2) . . . . ?
C7 Fe1 C1 C2 86.1(3) . . . . ?
C6 Fe1 C1 C2 125.7(3) . . . . ?
C10 Fe1 C1 C2 -159.4(3) . . . . ?
C8 Fe1 C1 C2 50.2(3) . . . . ?
C4 Fe1 C1 C5 37.5(3) . . . . ?
C2 Fe1 C1 C5 118.7(4) . . . . ?
C3 Fe1 C1 C5 80.7(3) . . . . ?
C11 Fe1 C1 C5 -76.4(3) . . . . ?
C7 Fe1 C1 C5 -155.2(2) . . . . ?
C6 Fe1 C1 C5 -115.6(3) . . . . ?
C10 Fe1 C1 C5 -40.7(4) . . . . ?
C8 Fe1 C1 C5 168.9(2) . . . . ?
C5 C1 C2 C3 0.4(4) . . . . ?
Fe1 C1 C2 C3 60.1(3) . . . . ?
C5 C1 C2 Fe1 -59.7(3) . . . . ?
C4 Fe1 C2 C1 81.2(3) . . . . ?
C5 Fe1 C2 C1 37.8(2) . . . . ?
C3 Fe1 C2 C1 118.7(4) . . . . ?
C11 Fe1 C2 C1 -30.3(5) . . . . ?
C9 Fe1 C2 C1 174.3(2) . . . . ?
C7 Fe1 C2 C1 -108.2(3) . . . . ?
C6 Fe1 C2 C1 -68.7(3) . . . . ?
C10 Fe1 C2 C1 116.1(7) . . . . ?
C8 Fe1 C2 C1 -149.1(2) . . . . ?
C4 Fe1 C2 C3 -37.6(2) . . . . ?
C5 Fe1 C2 C3 -80.9(3) . . . . ?
C1 Fe1 C2 C3 -118.7(4) . . . . ?
C11 Fe1 C2 C3 -149.1(3) . . . . ?
C9 Fe1 C2 C3 55.5(3) . . . . ?
C7 Fe1 C2 C3 133.0(2) . . . . ?
C6 Fe1 C2 C3 172.6(2) . . . . ?
C10 Fe1 C2 C3 -2.6(9) . . . . ?
C8 Fe1 C2 C3 92.2(3) . . . . ?
C1 C2 C3 C4 -0.4(4) . . . . ?
Fe1 C2 C3 C4 60.1(3) . . . . ?
C1 C2 C3 Fe1 -60.4(3) . . . . ?
C5 Fe1 C3 C4 -37.4(3) . . . . ?
C2 Fe1 C3 C4 -118.3(4) . . . . ?
C1 Fe1 C3 C4 -81.0(3) . . . . ?
C11 Fe1 C3 C4 19.9(6) . . . . ?
C9 Fe1 C3 C4 99.0(3) . . . . ?
C7 Fe1 C3 C4 176.7(2) . . . . ?
C6 Fe1 C3 C4 -138.0(4) . . . . ?
C10 Fe1 C3 C4 60.9(3) . . . . ?
C8 Fe1 C3 C4 139.9(2) . . . . ?
C4 Fe1 C3 C2 118.3(4) . . . . ?
C5 Fe1 C3 C2 80.9(3) . . . . ?
C1 Fe1 C3 C2 37.3(3) . . . . ?
C11 Fe1 C3 C2 138.2(4) . . . . ?
C9 Fe1 C3 C2 -142.6(3) . . . . ?
C7 Fe1 C3 C2 -65.0(3) . . . . ?
C6 Fe1 C3 C2 -19.6(6) . . . . ?
C10 Fe1 C3 C2 179.3(3) . . . . ?
C8 Fe1 C3 C2 -101.8(3) . . . . ?
C2 C3 C4 C5 0.3(4) . . . . ?
Fe1 C3 C4 C5 60.2(3) . . . . ?
C2 C3 C4 Fe1 -60.0(3) . . . . ?
C5 Fe1 C4 C3 119.1(4) . . . . ?
C2 Fe1 C4 C3 38.2(3) . . . . ?
C1 Fe1 C4 C3 81.4(3) . . . . ?
C11 Fe1 C4 C3 -171.9(2) . . . . ?
C9 Fe1 C4 C3 -93.8(3) . . . . ?
C7 Fe1 C4 C3 -12.7(9) . . . . ?
C6 Fe1 C4 C3 152.1(3) . . . . ?
C10 Fe1 C4 C3 -134.1(3) . . . . ?
C8 Fe1 C4 C3 -58.2(3) . . . . ?
C2 Fe1 C4 C5 -80.9(3) . . . . ?
C3 Fe1 C4 C5 -119.1(4) . . . . ?
C1 Fe1 C4 C5 -37.7(3) . . . . ?
C11 Fe1 C4 C5 69.0(3) . . . . ?
C9 Fe1 C4 C5 147.1(2) . . . . ?
C7 Fe1 C4 C5 -131.8(7) . . . . ?
C6 Fe1 C4 C5 32.9(4) . . . . ?
C10 Fe1 C4 C5 106.8(3) . . . . ?
C8 Fe1 C4 C5 -177.3(2) . . . . ?
C3 C4 C5 C1 0.0(4) . . . . ?
Fe1 C4 C5 C1 60.3(3) . . . . ?
C3 C4 C5 Fe1 -60.4(3) . . . . ?
C2 C1 C5 C4 -0.2(4) . . . . ?
Fe1 C1 C5 C4 -60.1(3) . . . . ?
C2 C1 C5 Fe1 59.9(3) . . . . ?
C2 Fe1 C5 C4 81.3(3) . . . . ?
C3 Fe1 C5 C4 37.3(3) . . . . ?
C1 Fe1 C5 C4 118.8(4) . . . . ?
C11 Fe1 C5 C4 -124.8(3) . . . . ?
C9 Fe1 C5 C4 -51.3(3) . . . . ?
C7 Fe1 C5 C4 163.8(3) . . . . ?
C6 Fe1 C5 C4 -163.6(2) . . . . ?
C10 Fe1 C5 C4 -85.0(3) . . . . ?
C4 Fe1 C5 C1 -118.8(4) . . . . ?
C2 Fe1 C5 C1 -37.5(3) . . . . ?
C3 Fe1 C5 C1 -81.5(3) . . . . ?
C11 Fe1 C5 C1 116.4(3) . . . . ?
C9 Fe1 C5 C1 -170.1(2) . . . . ?
C7 Fe1 C5 C1 45.1(4) . . . . ?
C6 Fe1 C5 C1 77.6(3) . . . . ?
C10 Fe1 C5 C1 156.3(2) . . . . ?
C4 Fe1 C6 C11 53.2(3) . . . . ?
C5 Fe1 C6 C11 75.8(2) . . . . ?
C2 Fe1 C6 C11 152.9(2) . . . . ?
C3 Fe1 C6 C11 167.7(4) . . . . ?
C1 Fe1 C6 C11 115.6(2) . . . . ?
C9 Fe1 C6 C11 -66.26(19) . . . . ?
C7 Fe1 C6 C11 -131.6(3) . . . . ?
C10 Fe1 C6 C11 -28.21(19) . . . . ?
C8 Fe1 C6 C11 -104.1(2) . . . . ?
C4 Fe1 C6 C7 -175.2(3) . . . . ?
C5 Fe1 C6 C7 -152.6(2) . . . . ?
C2 Fe1 C6 C7 -75.4(3) . . . . ?
C3 Fe1 C6 C7 -60.7(5) . . . . ?
C1 Fe1 C6 C7 -112.7(2) . . . . ?
C11 Fe1 C6 C7 131.6(3) . . . . ?
C9 Fe1 C6 C7 65.36(19) . . . . ?
C10 Fe1 C6 C7 103.4(2) . . . . ?
C8 Fe1 C6 C7 27.48(19) . . . . ?
C4 Fe1 C6 C12 -61.6(5) . . . . ?
C5 Fe1 C6 C12 -39.0(4) . . . . ?
C2 Fe1 C6 C12 38.1(4) . . . . ?
C3 Fe1 C6 C12 52.8(7) . . . . ?
C1 Fe1 C6 C12 0.8(4) . . . . ?
C11 Fe1 C6 C12 -114.8(5) . . . . ?
C9 Fe1 C6 C12 178.9(4) . . . . ?
C7 Fe1 C6 C12 113.5(4) . . . . ?
C10 Fe1 C6 C12 -143.1(4) . . . . ?
C8 Fe1 C6 C12 141.0(4) . . . . ?
C11 C6 C7 C8 0.3(5) . . . . ?
C12 C6 C7 C8 178.6(3) . . . . ?
Fe1 C6 C7 C8 -51.5(3) . . . . ?
C11 C6 C7 Fe1 51.8(3) . . . . ?
C12 C6 C7 Fe1 -129.9(2) . . . . ?
C4 Fe1 C7 C8 -55.2(8) . . . . ?
C5 Fe1 C7 C8 -174.0(3) . . . . ?
C2 Fe1 C7 C8 -103.1(2) . . . . ?
C3 Fe1 C7 C8 -65.6(3) . . . . ?
C1 Fe1 C7 C8 -144.3(2) . . . . ?
C11 Fe1 C7 C8 105.8(2) . . . . ?
C9 Fe1 C7 C8 29.84(19) . . . . ?
C6 Fe1 C7 C8 135.9(3) . . . . ?
C10 Fe1 C7 C8 67.7(2) . . . . ?
C4 Fe1 C7 C6 168.8(7) . . . . ?
C5 Fe1 C7 C6 50.1(3) . . . . ?
C2 Fe1 C7 C6 121.0(2) . . . . ?
C3 Fe1 C7 C6 158.4(2) . . . . ?
C1 Fe1 C7 C6 79.8(2) . . . . ?
C11 Fe1 C7 C6 -30.17(18) . . . . ?
C9 Fe1 C7 C6 -106.10(19) . . . . ?
C10 Fe1 C7 C6 -68.21(18) . . . . ?
C8 Fe1 C7 C6 -135.9(3) . . . . ?
C6 C7 C8 C9 -0.3(5) . . . . ?
Fe1 C7 C8 C9 -51.6(3) . . . . ?
C6 C7 C8 C16 -177.9(3) . . . . ?
Fe1 C7 C8 C16 130.8(3) . . . . ?
C6 C7 C8 Fe1 51.4(3) . . . . ?
C4 Fe1 C8 C9 -61.2(3) . . . . ?
C2 Fe1 C8 C9 -138.0(2) . . . . ?
C3 Fe1 C8 C9 -95.6(2) . . . . ?
C1 Fe1 C8 C9 -169.4(2) . . . . ?
C11 Fe1 C8 C9 66.18(19) . . . . ?
C7 Fe1 C8 C9 132.0(3) . . . . ?
C6 Fe1 C8 C9 104.4(2) . . . . ?
C10 Fe1 C8 C9 28.13(17) . . . . ?
C4 Fe1 C8 C7 166.7(2) . . . . ?
C2 Fe1 C8 C7 89.9(2) . . . . ?
C3 Fe1 C8 C7 132.3(2) . . . . ?
C1 Fe1 C8 C7 58.5(3) . . . . ?
C11 Fe1 C8 C7 -65.9(2) . . . . ?
C9 Fe1 C8 C7 -132.0(3) . . . . ?
C6 Fe1 C8 C7 -27.7(2) . . . . ?
C10 Fe1 C8 C7 -103.9(2) . . . . ?
C4 Fe1 C8 C16 51.6(4) . . . . ?
C2 Fe1 C8 C16 -25.1(4) . . . . ?
C3 Fe1 C8 C16 17.3(4) . . . . ?
C1 Fe1 C8 C16 -56.6(4) . . . . ?
C11 Fe1 C8 C16 179.1(3) . . . . ?
C9 Fe1 C8 C16 112.9(4) . . . . ?
C7 Fe1 C8 C16 -115.1(4) . . . . ?
C6 Fe1 C8 C16 -142.7(4) . . . . ?
C10 Fe1 C8 C16 141.0(4) . . . . ?
C7 C8 C9 C10 -0.8(5) . . . . ?
C16 C8 C9 C10 176.9(3) . . . . ?
Fe1 C8 C9 C10 -52.5(3) . . . . ?
C7 C8 C9 Fe1 51.8(3) . . . . ?
C16 C8 C9 Fe1 -130.6(3) . . . . ?
C4 Fe1 C9 C8 137.9(2) . . . . ?
C5 Fe1 C9 C8 169.6(2) . . . . ?
C2 Fe1 C9 C8 62.7(3) . . . . ?
C3 Fe1 C9 C8 96.4(2) . . . . ?
C11 Fe1 C9 C8 -105.5(2) . . . . ?
C7 Fe1 C9 C8 -29.80(19) . . . . ?
C6 Fe1 C9 C8 -67.5(2) . . . . ?
C10 Fe1 C9 C8 -135.1(3) . . . . ?
C4 Fe1 C9 C10 -87.0(2) . . . . ?
C5 Fe1 C9 C10 -55.3(3) . . . . ?
C2 Fe1 C9 C10 -162.2(2) . . . . ?
C3 Fe1 C9 C10 -128.5(2) . . . . ?
C11 Fe1 C9 C10 29.62(17) . . . . ?
C7 Fe1 C9 C10 105.29(19) . . . . ?
C6 Fe1 C9 C10 67.55(18) . . . . ?
C8 Fe1 C9 C10 135.1(3) . . . . ?
C8 C9 C10 C11 1.7(4) . . . . ?
Fe1 C9 C10 C11 -50.9(3) . . . . ?
C8 C9 C10 C20 -177.5(3) . . . . ?
Fe1 C9 C10 C20 129.9(3) . . . . ?
C8 C9 C10 Fe1 52.6(3) . . . . ?
C4 Fe1 C10 C9 104.0(2) . . . . ?
C5 Fe1 C10 C9 144.61(19) . . . . ?
C2 Fe1 C10 C9 71.4(8) . . . . ?
C3 Fe1 C10 C9 69.3(2) . . . . ?
C1 Fe1 C10 C9 171.1(2) . . . . ?
C11 Fe1 C10 C9 -132.5(3) . . . . ?
C7 Fe1 C10 C9 -65.98(18) . . . . ?
C6 Fe1 C10 C9 -104.30(19) . . . . ?
C8 Fe1 C10 C9 -28.02(17) . . . . ?
C4 Fe1 C10 C11 -123.5(2) . . . . ?
C5 Fe1 C10 C11 -82.8(2) . . . . ?
C2 Fe1 C10 C11 -156.1(7) . . . . ?
C3 Fe1 C10 C11 -158.2(2) . . . . ?
C1 Fe1 C10 C11 -56.4(3) . . . . ?
C9 Fe1 C10 C11 132.5(3) . . . . ?
C7 Fe1 C10 C11 66.6(2) . . . . ?
C6 Fe1 C10 C11 28.2(2) . . . . ?
C8 Fe1 C10 C11 104.5(2) . . . . ?
C4 Fe1 C10 C20 -10.3(3) . . . . ?
C5 Fe1 C10 C20 30.4(3) . . . . ?
C2 Fe1 C10 C20 -42.8(9) . . . . ?
C3 Fe1 C10 C20 -45.0(4) . . . . ?
C1 Fe1 C10 C20 56.8(4) . . . . ?
C11 Fe1 C10 C20 113.2(4) . . . . ?
C9 Fe1 C10 C20 -114.2(3) . . . . ?
C7 Fe1 C10 C20 179.8(3) . . . . ?
C6 Fe1 C10 C20 141.5(3) . . . . ?
C8 Fe1 C10 C20 -142.3(3) . . . . ?
C9 C10 C11 C6 -1.6(5) . . . . ?
C20 C10 C11 C6 177.6(3) . . . . ?
Fe1 C10 C11 C6 -52.6(3) . . . . ?
C9 C10 C11 Fe1 51.0(2) . . . . ?
C20 C10 C11 Fe1 -129.8(3) . . . . ?
C7 C6 C11 C10 0.7(5) . . . . ?
C12 C6 C11 C10 -177.6(3) . . . . ?
Fe1 C6 C11 C10 52.7(3) . . . . ?
C7 C6 C11 Fe1 -52.0(3) . . . . ?
C12 C6 C11 Fe1 129.7(3) . . . . ?
C4 Fe1 C11 C10 70.8(2) . . . . ?
C5 Fe1 C11 C10 108.3(2) . . . . ?
C2 Fe1 C11 C10 168.6(3) . . . . ?
C3 Fe1 C11 C10 56.3(5) . . . . ?
C1 Fe1 C11 C10 147.7(2) . . . . ?
C9 Fe1 C11 C10 -29.59(18) . . . . ?
C7 Fe1 C11 C10 -104.8(2) . . . . ?
C6 Fe1 C11 C10 -134.9(3) . . . . ?
C8 Fe1 C11 C10 -67.2(2) . . . . ?
C4 Fe1 C11 C6 -154.25(19) . . . . ?
C5 Fe1 C11 C6 -116.8(2) . . . . ?
C2 Fe1 C11 C6 -56.5(4) . . . . ?
C3 Fe1 C11 C6 -168.8(4) . . . . ?
C1 Fe1 C11 C6 -77.4(2) . . . . ?
C9 Fe1 C11 C6 105.3(2) . . . . ?
C7 Fe1 C11 C6 30.15(19) . . . . ?
C10 Fe1 C11 C6 134.9(3) . . . . ?
C8 Fe1 C11 C6 67.68(19) . . . . ?
C11 C6 C12 C15 -156.4(3) . . . . ?
C7 C6 C12 C15 25.3(4) . . . . ?
Fe1 C6 C12 C15 -65.3(5) . . . . ?
C11 C6 C12 C13 -33.0(4) . . . . ?
C7 C6 C12 C13 148.7(3) . . . . ?
Fe1 C6 C12 C13 58.1(5) . . . . ?
C11 C6 C12 C14 84.6(5) . . . . ?
C7 C6 C12 C14 -93.7(5) . . . . ?
Fe1 C6 C12 C14 175.7(4) . . . . ?
C9 C8 C16 C18 -79.0(4) . . . . ?
C7 C8 C16 C18 98.6(4) . . . . ?
Fe1 C8 C16 C18 -169.3(3) . . . . ?
C9 C8 C16 C19 161.3(3) . . . . ?
C7 C8 C16 C19 -21.1(5) . . . . ?
Fe1 C8 C16 C19 71.0(4) . . . . ?
C9 C8 C16 C17 39.3(5) . . . . ?
C7 C8 C16 C17 -143.1(4) . . . . ?
Fe1 C8 C16 C17 -51.0(5) . . . . ?
C9 C10 C20 C23 -137.4(3) . . . . ?
C11 C10 C20 C23 43.4(4) . . . . ?
Fe1 C10 C20 C23 -46.6(4) . . . . ?
C9 C10 C20 C22 102.8(3) . . . . ?
C11 C10 C20 C22 -76.4(4) . . . . ?
Fe1 C10 C20 C22 -166.4(3) . . . . ?
C9 C10 C20 C21 -15.6(4) . . . . ?
C11 C10 C20 C21 165.2(3) . . . . ?
Fe1 C10 C20 C21 75.3(4) . . . . ?
